data_7249621
loop_
_publ_author_name
'Shen, Yue'
'Jin, Jiu-Zeng'
'Yang, Zhen-Yu'
'Zhao, Jie'
'Liu, Bin-Qiu'
'Zhang, Ju-Wen'

_publ_section_title
;
 Syntheses and properties of two pH-directed types of cobalt--lanthanoid
 heterometallic complexes constructed from 2,5-dichlorobenzoate and
 1,10-phenanthroline
;
_journal_issue 48
_journal_name_full CrystEngComm
_journal_page_first 6873
_journal_page_last 6882
_journal_paper_doi 10.1039/D4CE00886C
_journal_volume 26
_journal_year 2024
_chemical_formula_moiety 'C94 H46 Cl20 Co2 Eu2 N4 O20'
_chemical_formula_sum 'C94 H46 Cl20 Co2 Eu2 N4 O20'
_chemical_formula_weight 2682.13
_space_group_crystal_system monoclinic
_space_group_IT_number 14
_space_group_name_Hall '-P 2yn'
_space_group_name_H-M_alt 'P 1 21/n 1'
_atom_sites_solution_hydrogens geom
_audit_creation_date 2022-01-27
_audit_creation_method
;
Olex2 1.3-alpha
(compiled 2020.11.12 svn.r5f609507 for OlexSys, GUI svn.r6403)
;
_audit_update_record
;
2022-07-08 deposited with the CCDC.	2024-11-14 downloaded from the CCDC.
;
_cell_angle_alpha 90
_cell_angle_beta 107.1590(10)
_cell_angle_gamma 90
_cell_formula_units_Z 2
_cell_length_a 13.6871(8)
_cell_length_b 27.4541(16)
_cell_length_c 14.2161(8)
_cell_measurement_reflns_used 9894
_cell_measurement_temperature 296.15
_cell_measurement_theta_max 28.15
_cell_measurement_theta_min 2.34
_cell_volume 5104.2(5)
_computing_cell_refinement 'SAINT V8.18C (?, 2016)'
_computing_data_reduction 'SAINT V8.18C (?, 2016)'
_computing_molecular_graphics 'Olex2 1.3-alpha (Dolomanov et al., 2009)'
_computing_publication_material 'Olex2 1.3-alpha (Dolomanov et al., 2009)'
_computing_structure_refinement 'SHELXL 2018/3 (Sheldrick, 2015)'
_computing_structure_solution 'SHELXT 2014/5 (Sheldrick, 2014)'
_diffrn_ambient_temperature 296.15
_diffrn_measured_fraction_theta_full 1.000
_diffrn_measured_fraction_theta_max 0.997
_diffrn_measurement_device_type 'Bruker APEX-II CCD'
_diffrn_measurement_method '\f and \w scans'
_diffrn_radiation_monochromator graphite
_diffrn_radiation_type MoK\a
_diffrn_radiation_wavelength 0.71073
_diffrn_reflns_av_R_equivalents 0.0393
_diffrn_reflns_av_unetI/netI 0.0428
_diffrn_reflns_Laue_measured_fraction_full 1.000
_diffrn_reflns_Laue_measured_fraction_max 0.997
_diffrn_reflns_limit_h_max 18
_diffrn_reflns_limit_h_min -18
_diffrn_reflns_limit_k_max 36
_diffrn_reflns_limit_k_min -36
_diffrn_reflns_limit_l_max 18
_diffrn_reflns_limit_l_min -11
_diffrn_reflns_number 37075
_diffrn_reflns_point_group_measured_fraction_full 1.000
_diffrn_reflns_point_group_measured_fraction_max 0.997
_diffrn_reflns_theta_full 25.242
_diffrn_reflns_theta_max 28.316
_diffrn_reflns_theta_min 1.483
_diffrn_source_current 30.0
_diffrn_source_power 1.2
_diffrn_source_voltage 40.0
_diffrn_standards_number 0
_exptl_absorpt_coefficient_mu 2.124
_exptl_absorpt_correction_type none
_exptl_crystal_colour colourless
_exptl_crystal_colour_primary colourless
_exptl_crystal_density_diffrn 1.745
_exptl_crystal_description block
_exptl_crystal_F_000 2636
_refine_diff_density_max 1.061
_refine_diff_density_min -0.876
_refine_diff_density_rms 0.091
_refine_ls_extinction_method none
_refine_ls_goodness_of_fit_ref 1.073
_refine_ls_hydrogen_treatment constr
_refine_ls_matrix_type full
_refine_ls_number_parameters 640
_refine_ls_number_reflns 12666
_refine_ls_number_restraints 0
_refine_ls_restrained_S_all 1.073
_refine_ls_R_factor_all 0.0576
_refine_ls_R_factor_gt 0.0405
_refine_ls_shift/su_max 0.002
_refine_ls_shift/su_mean 0.000
_refine_ls_structure_factor_coef Fsqd
_refine_ls_weighting_details 'w=1/[\s^2^(Fo^2^)+(0.0321P)^2^+6.4577P] where P=(Fo^2^+2Fc^2^)/3'
_refine_ls_weighting_scheme calc
_refine_ls_wR_factor_gt 0.0851
_refine_ls_wR_factor_ref 0.0919
_reflns_Friedel_coverage 0.000
_reflns_number_gt 10140
_reflns_number_total 12666
_reflns_threshold_expression 'I > 2\s(I)'
_cod_data_source_file d4ce00886c2.cif
_cod_data_source_block 1_CCDC10
_cod_depositor_comments 'Adding full bibliography for 7249611--7249621.cif.'
_cod_database_code 7249621
_shelx_shelxl_version_number 2018/3
_shelx_space_group_comment
;
The symmetry employed for this shelxl refinement is uniquely defined
by the following loop, which should always be used as a source of
symmetry information in preference to the above space-group names.
They are only intended as comments.
;
_olex2_refinement_description
;
1. Fixed Uiso
 At 1.2 times of:
  All C(H) groups
2.a Aromatic/amide H refined with riding coordinates:
 C10(H10), C18(H18), C36(H36), C38(H38), C42(H42), C44(H44), C47(H47), C3(H3),
 C25(H25), C27(H27), C7(H7), C15(H15), C31(H31), C2(H2), C33(H33), C37(H37),
 C19(H19), C5(H5), C41(H41), C43(H43), C11(H11), C45(H45), C23(H23)
;
_smtbx_masks_void_probe_radius 1.2
_smtbx_masks_void_truncation_radius 1.2
_olex2_submission_special_instructions 'No special instructions were received'

loop_
_space_group_symop_operation_xyz
'x, y, z'
'-x+1/2, y+1/2, -z+1/2'
'-x, -y, -z'
'x-1/2, -y-1/2, z-1/2'

loop_
_atom_site_label
_atom_site_type_symbol
_atom_site_fract_x
_atom_site_fract_y
_atom_site_fract_z
_atom_site_U_iso_or_equiv
_atom_site_adp_type
_atom_site_occupancy
_atom_site_site_symmetry_order
_atom_site_calc_flag
_atom_site_refinement_flags_posn
_atom_site_refinement_flags_adp
_atom_site_refinement_flags_occupancy
_atom_site_disorder_assembly
_atom_site_disorder_group
Eu1 Eu 0.58017(2) 0.43800(2) 0.52300(2) 0.02482(5) Uani 1 1 d . . . . .
Co1 Co 0.74162(4) 0.31520(2) 0.61407(4) 0.04104(13) Uani 1 1 d . . . . .
Cl03 Cl 0.80642(9) 0.41031(5) 0.93583(10) 0.0676(3) Uani 1 1 d . . . . .
Cl04 Cl 0.89028(10) 0.50659(5) 0.57536(13) 0.0836(4) Uani 1 1 d . . . . .
Cl05 Cl 0.45965(11) 0.51576(6) 0.83986(11) 0.0814(4) Uani 1 1 d . . . . .
Cl06 Cl 0.16909(10) 0.34726(6) 0.29429(12) 0.0839(4) Uani 1 1 d . . . . .
Cl07 Cl 0.48083(13) 0.19918(5) 0.54823(14) 0.0945(5) Uani 1 1 d . . . . .
Cl08 Cl 0.80256(15) 0.70705(5) 0.36850(14) 0.0954(5) Uani 1 1 d . . . . .
Cl09 Cl 0.87122(13) 0.29414(6) 0.34444(16) 0.1017(6) Uani 1 1 d . . . . .
Cl0A Cl 0.80252(14) 0.51415(7) 0.23955(13) 0.1006(6) Uani 1 1 d . . . . .
Cl0B Cl 0.92125(12) 0.54648(10) 0.89841(16) 0.1341(9) Uani 1 1 d . . . . .
Cl0C Cl 0.35068(15) 0.36149(12) 0.87509(19) 0.1679(13) Uani 1 1 d . . . . .
O1 O 0.55520(19) 0.51006(9) 0.60634(18) 0.0379(6) Uani 1 1 d . . . . .
O4 O 0.6716(2) 0.50217(9) 0.4780(2) 0.0454(7) Uani 1 1 d . . . . .
O6 O 0.5841(2) 0.57169(9) 0.4559(3) 0.0497(8) Uani 1 1 d . . . . .
O8 O 0.6912(2) 0.33809(11) 0.7265(2) 0.0517(7) Uani 1 1 d . . . . .
O10 O 0.6075(2) 0.28238(10) 0.5473(2) 0.0529(7) Uani 1 1 d . . . . .
O5 O 0.5444(2) 0.35492(10) 0.5108(3) 0.0584(9) Uani 1 1 d . . . . .
O3 O 0.6555(2) 0.41578(11) 0.6865(2) 0.0479(7) Uani 1 1 d . . . . .
O7 O 0.7264(2) 0.40209(10) 0.4980(2) 0.0456(7) Uani 1 1 d . . . . .
O2 O 0.4875(2) 0.57295(10) 0.6558(2) 0.0528(8) Uani 1 1 d . . . . .
O9 O 0.7873(2) 0.32898(11) 0.4941(2) 0.0548(8) Uani 1 1 d . . . . .
N1 N 0.8215(3) 0.25041(12) 0.6514(3) 0.0459(8) Uani 1 1 d . . . . .
N2 N 0.8877(3) 0.34071(14) 0.7051(3) 0.0527(9) Uani 1 1 d . . . . .
C1 C 0.6217(3) 0.53306(13) 0.7741(3) 0.0353(8) Uani 1 1 d . . . . .
C4 C 0.6587(3) 0.37903(15) 0.7398(3) 0.0383(8) Uani 1 1 d . . . . .
C6 C 0.7587(3) 0.57595(13) 0.4684(3) 0.0358(8) Uani 1 1 d . . . . .
C8 C 0.6639(3) 0.54706(13) 0.4678(3) 0.0367(8) Uani 1 1 d . . . . .
C10 C 0.7433(3) 0.62141(14) 0.4253(3) 0.0419(9) Uani 1 1 d . . . . .
H10 H 0.677102 0.633052 0.398675 0.050 Uiso 1 1 calc R U . . .
C12 C 0.5491(3) 0.53858(12) 0.6731(3) 0.0321(7) Uani 1 1 d . . . . .
C14 C 0.8012(3) 0.38561(16) 0.3720(3) 0.0412(9) Uani 1 1 d . . . . .
C16 C 0.7684(3) 0.37063(13) 0.4600(3) 0.0340(8) Uani 1 1 d . . . . .
C18 C 0.7868(3) 0.43421(17) 0.3443(3) 0.0467(10) Uani 1 1 d . . . . .
H18 H 0.753374 0.454627 0.376955 0.056 Uiso 1 1 calc R U . . .
C20 C 0.5881(3) 0.52608(16) 0.8555(3) 0.0467(10) Uani 1 1 d . . . . .
C22 C 0.5343(3) 0.31026(13) 0.5123(3) 0.0367(8) Uani 1 1 d . . . . .
C24 C 0.6783(3) 0.39667(15) 0.9188(3) 0.0458(10) Uani 1 1 d . . . . .
C26 C 0.8583(3) 0.56048(16) 0.5092(3) 0.0479(10) Uani 1 1 d . . . . .
C28 C 0.3994(4) 0.24242(16) 0.4767(3) 0.0542(11) Uani 1 1 d . . . . .
C30 C 0.4288(3) 0.29002(14) 0.4667(3) 0.0374(8) Uani 1 1 d . . . . .
C32 C 0.8254(4) 0.64987(16) 0.4211(4) 0.0563(12) Uani 1 1 d . . . . .
C34 C 0.6180(3) 0.38350(15) 0.8263(3) 0.0426(9) Uani 1 1 d . . . . .
C36 C 0.7881(4) 0.20658(16) 0.6208(4) 0.0589(12) Uani 1 1 d . . . . .
H36 H 0.721020 0.203120 0.581051 0.071 Uiso 1 1 calc R U . . .
C38 C 0.7247(3) 0.53845(16) 0.7879(3) 0.0489(10) Uani 1 1 d . . . . .
H38 H 0.749214 0.541772 0.733782 0.059 Uiso 1 1 calc R U . . .
C40 C 0.9197(3) 0.25598(17) 0.7091(3) 0.0493(11) Uani 1 1 d . . . . .
C42 C 0.3556(3) 0.32156(15) 0.4095(3) 0.0431(9) Uani 1 1 d . . . . .
H42 H 0.373350 0.353706 0.402022 0.052 Uiso 1 1 calc R U . . .
C44 C 0.9164(4) 0.3853(2) 0.7340(5) 0.0732(16) Uani 1 1 d . . . . .
H44 H 0.871109 0.410777 0.709875 0.088 Uiso 1 1 calc R U . . .
C46 C 0.8205(4) 0.4529(2) 0.2701(4) 0.0646(14) Uani 1 1 d . . . . .
C47 C 0.3005(5) 0.2275(2) 0.4302(5) 0.0852(19) Uani 1 1 d . . . . .
H47 H 0.281297 0.195517 0.437562 0.102 Uiso 1 1 calc R U . . .
C3 C 0.2305(4) 0.2593(2) 0.3734(5) 0.0818(18) Uani 1 1 d . . . . .
H3 H 0.164440 0.248787 0.341383 0.098 Uiso 1 1 calc R U . . .
C25 C 0.8497(5) 0.16459(19) 0.6459(5) 0.0773(18) Uani 1 1 d . . . . .
H25 H 0.824343 0.134032 0.622801 0.093 Uiso 1 1 calc R U . . .
C13 C 1.0521(4) 0.3111(3) 0.8052(4) 0.0726(16) Uani 1 1 d . . . . .
C27 C 0.6568(4) 0.52590(18) 0.9496(3) 0.0623(13) Uani 1 1 d . . . . .
H27 H 0.633499 0.521086 1.004059 0.075 Uiso 1 1 calc R U . . .
C7 C 0.9395(3) 0.5888(2) 0.5026(4) 0.0696(15) Uani 1 1 d . . . . .
H7 H 1.005960 0.577416 0.529050 0.084 Uiso 1 1 calc R U . . .
C29 C 0.9533(3) 0.30369(19) 0.7403(3) 0.0527(11) Uani 1 1 d . . . . .
C15 C 0.5168(4) 0.3727(2) 0.8144(4) 0.0716(15) Uani 1 1 d . . . . .
H15 H 0.474223 0.364187 0.752557 0.086 Uiso 1 1 calc R U . . .
C31 C 1.0784(5) 0.3594(3) 0.8352(5) 0.100(2) Uani 1 1 d . . . . .
H31 H 1.141751 0.366078 0.879939 0.120 Uiso 1 1 calc R U . . .
C2 C 0.9236(4) 0.6331(2) 0.4582(4) 0.0706(16) Uani 1 1 d . . . . .
H2 H 0.978455 0.651798 0.453038 0.085 Uiso 1 1 calc R U . . .
C33 C 0.7579(4) 0.53274(19) 0.9619(3) 0.0649(14) Uani 1 1 d . . . . .
H33 H 0.803818 0.533190 1.024927 0.078 Uiso 1 1 calc R U . . .
C17 C 0.9859(4) 0.2161(2) 0.7388(4) 0.0683(16) Uani 1 1 d . . . . .
C35 C 0.7922(4) 0.5389(2) 0.8820(4) 0.0634(13) Uani 1 1 d . . . . .
C9 C 0.2578(3) 0.30618(18) 0.3641(3) 0.0541(11) Uani 1 1 d . . . . .
C37 C 0.9474(5) 0.1701(2) 0.7049(5) 0.086(2) Uani 1 1 d . . . . .
H37 H 0.989144 0.142924 0.722896 0.103 Uiso 1 1 calc R U . . .
C19 C 0.6401(4) 0.3980(2) 0.9978(4) 0.0680(14) Uani 1 1 d . . . . .
H19 H 0.682379 0.406342 1.059923 0.082 Uiso 1 1 calc R U . . .
C39 C 0.8487(3) 0.3555(2) 0.3200(4) 0.0620(13) Uani 1 1 d . . . . .
C5 C 1.1164(4) 0.2695(4) 0.8363(5) 0.098(3) Uani 1 1 d . . . . .
H5 H 1.181274 0.273590 0.880239 0.118 Uiso 1 1 calc R U . . .
C41 C 1.0857(5) 0.2255(3) 0.8042(5) 0.091(2) Uani 1 1 d . . . . .
H41 H 1.130623 0.199487 0.824739 0.109 Uiso 1 1 calc R U . . .
C21 C 0.4783(4) 0.3745(3) 0.8930(5) 0.0824(18) Uani 1 1 d . . . . .
C43 C 1.0120(5) 0.3961(3) 0.7991(6) 0.099(2) Uani 1 1 d . . . . .
H43 H 1.029899 0.428101 0.817666 0.119 Uiso 1 1 calc R U . . .
C11 C 0.8817(4) 0.3754(3) 0.2429(5) 0.086(2) Uani 1 1 d . . . . .
H11 H 0.913094 0.355437 0.207494 0.104 Uiso 1 1 calc R U . . .
C45 C 0.8680(5) 0.4237(3) 0.2198(4) 0.088(2) Uani 1 1 d . . . . .
H45 H 0.891174 0.436635 0.169830 0.105 Uiso 1 1 calc R U . . .
C23 C 0.5389(5) 0.3868(2) 0.9847(4) 0.0802(17) Uani 1 1 d . . . . .
H23 H 0.512188 0.387534 1.037676 0.096 Uiso 1 1 calc R U . . .

loop_
_atom_site_aniso_label
_atom_site_aniso_U_11
_atom_site_aniso_U_22
_atom_site_aniso_U_33
_atom_site_aniso_U_23
_atom_site_aniso_U_13
_atom_site_aniso_U_12
Eu1 0.02222(8) 0.02346(8) 0.02726(9) -0.00034(7) 0.00495(6) -0.00052(6)
Co1 0.0356(3) 0.0330(3) 0.0533(3) -0.0001(2) 0.0111(2) 0.0078(2)
Cl03 0.0503(7) 0.0838(9) 0.0633(8) -0.0180(7) 0.0082(5) -0.0085(6)
Cl04 0.0541(8) 0.0718(9) 0.1051(12) 0.0175(8) -0.0073(7) 0.0049(6)
Cl05 0.0648(8) 0.1213(12) 0.0638(9) 0.0069(8) 0.0281(7) -0.0170(8)
Cl06 0.0475(7) 0.1056(11) 0.0815(10) -0.0161(8) -0.0073(6) 0.0107(7)
Cl07 0.0961(11) 0.0519(8) 0.1228(14) 0.0333(8) 0.0128(10) -0.0188(7)
Cl08 0.1329(14) 0.0586(8) 0.1094(13) 0.0165(8) 0.0587(11) -0.0300(9)
Cl09 0.0889(11) 0.0846(10) 0.1502(17) -0.0523(11) 0.0642(11) 0.0018(8)
Cl0A 0.1018(12) 0.1202(13) 0.0795(11) 0.0432(10) 0.0262(9) -0.0322(10)
Cl0B 0.0449(8) 0.221(2) 0.1131(15) 0.0409(16) -0.0123(8) -0.0052(11)
Cl0C 0.0752(12) 0.315(4) 0.1352(19) -0.070(2) 0.0644(13) -0.0652(17)
O1 0.0440(15) 0.0393(14) 0.0269(13) -0.0086(11) 0.0050(11) 0.0031(11)
O4 0.0398(15) 0.0298(14) 0.076(2) -0.0004(13) 0.0309(15) -0.0035(11)
O6 0.0337(14) 0.0369(15) 0.087(2) 0.0058(14) 0.0310(15) -0.0027(11)
O8 0.0557(18) 0.0551(18) 0.0472(18) 0.0125(14) 0.0195(14) 0.0203(14)
O10 0.0413(16) 0.0415(16) 0.069(2) 0.0013(14) 0.0051(14) 0.0034(13)
O5 0.0405(16) 0.0276(14) 0.096(3) -0.0021(14) 0.0024(15) -0.0074(12)
O3 0.0572(18) 0.0502(17) 0.0327(15) 0.0067(13) 0.0077(13) 0.0056(14)
O7 0.0490(16) 0.0416(15) 0.0560(18) 0.0049(13) 0.0304(14) 0.0094(12)
O2 0.066(2) 0.0477(17) 0.0324(15) -0.0098(12) -0.0039(13) 0.0227(14)
O9 0.0594(19) 0.0453(17) 0.065(2) 0.0075(15) 0.0264(16) 0.0154(14)
N1 0.054(2) 0.0402(18) 0.046(2) 0.0068(15) 0.0180(16) 0.0135(15)
N2 0.0381(19) 0.060(2) 0.062(2) -0.0066(19) 0.0174(17) -0.0025(17)
C1 0.043(2) 0.0312(18) 0.0278(18) -0.0019(14) 0.0042(15) 0.0022(15)
C4 0.0338(19) 0.047(2) 0.0293(19) 0.0044(16) 0.0020(15) 0.0054(16)
C6 0.0308(18) 0.0388(19) 0.041(2) -0.0065(16) 0.0158(16) -0.0086(15)
C8 0.0310(19) 0.0359(19) 0.049(2) -0.0038(16) 0.0213(17) -0.0051(15)
C10 0.043(2) 0.040(2) 0.048(2) -0.0031(18) 0.0216(18) -0.0093(17)
C12 0.0372(19) 0.0288(17) 0.0285(18) -0.0038(14) 0.0069(14) -0.0022(14)
C14 0.0245(18) 0.061(3) 0.040(2) -0.0143(19) 0.0126(15) -0.0092(17)
C16 0.0216(16) 0.039(2) 0.040(2) -0.0055(16) 0.0072(14) -0.0028(14)
C18 0.034(2) 0.067(3) 0.038(2) 0.004(2) 0.0096(16) -0.0110(19)
C20 0.055(3) 0.050(2) 0.034(2) 0.0005(18) 0.0123(18) -0.0016(19)
C22 0.0322(19) 0.0334(19) 0.045(2) -0.0034(16) 0.0129(16) -0.0067(15)
C24 0.046(2) 0.051(2) 0.039(2) 0.0019(18) 0.0095(18) 0.0030(18)
C26 0.035(2) 0.051(2) 0.054(3) -0.006(2) 0.0080(18) -0.0078(18)
C28 0.057(3) 0.044(2) 0.060(3) -0.003(2) 0.015(2) -0.019(2)
C30 0.039(2) 0.0373(19) 0.038(2) -0.0080(16) 0.0148(16) -0.0094(16)
C32 0.067(3) 0.049(3) 0.062(3) -0.003(2) 0.034(3) -0.024(2)
C34 0.044(2) 0.048(2) 0.034(2) 0.0054(17) 0.0089(17) 0.0091(18)
C36 0.080(3) 0.041(2) 0.060(3) 0.005(2) 0.026(3) 0.011(2)
C38 0.048(2) 0.062(3) 0.035(2) 0.008(2) 0.0090(18) 0.005(2)
C40 0.043(2) 0.069(3) 0.040(2) 0.018(2) 0.0201(19) 0.021(2)
C42 0.036(2) 0.046(2) 0.044(2) -0.0116(18) 0.0073(17) -0.0055(17)
C44 0.053(3) 0.074(4) 0.096(4) -0.025(3) 0.028(3) -0.018(3)
C46 0.048(3) 0.103(4) 0.043(3) 0.010(3) 0.014(2) -0.021(3)
C47 0.076(4) 0.059(3) 0.109(5) -0.005(3) 0.008(3) -0.040(3)
C3 0.058(3) 0.091(4) 0.087(4) -0.025(3) 0.007(3) -0.040(3)
C25 0.119(5) 0.043(3) 0.085(4) 0.017(3) 0.055(4) 0.027(3)
C13 0.039(3) 0.124(5) 0.056(3) 0.009(3) 0.017(2) -0.001(3)
C27 0.089(4) 0.069(3) 0.025(2) 0.002(2) 0.010(2) -0.001(3)
C7 0.032(2) 0.084(4) 0.091(4) -0.019(3) 0.015(2) -0.018(2)
C29 0.039(2) 0.078(3) 0.044(2) 0.007(2) 0.0177(19) 0.003(2)
C15 0.047(3) 0.122(5) 0.045(3) -0.014(3) 0.012(2) -0.006(3)
C31 0.047(3) 0.170(8) 0.082(5) -0.020(5) 0.018(3) -0.039(4)
C2 0.050(3) 0.080(4) 0.087(4) -0.015(3) 0.029(3) -0.037(3)
C33 0.075(4) 0.070(3) 0.032(2) 0.005(2) -0.011(2) -0.001(3)
C17 0.065(3) 0.088(4) 0.063(3) 0.045(3) 0.037(3) 0.039(3)
C35 0.049(3) 0.073(3) 0.053(3) 0.010(3) -0.008(2) 0.000(2)
C9 0.041(2) 0.070(3) 0.047(3) -0.017(2) 0.0061(19) -0.006(2)
C37 0.109(5) 0.079(4) 0.090(5) 0.053(4) 0.059(4) 0.055(4)
C19 0.075(4) 0.090(4) 0.037(3) -0.011(3) 0.013(2) -0.003(3)
C39 0.037(2) 0.089(4) 0.064(3) -0.031(3) 0.021(2) -0.010(2)
C5 0.041(3) 0.182(8) 0.068(4) 0.045(5) 0.012(3) 0.020(4)
C41 0.058(4) 0.145(6) 0.077(4) 0.058(5) 0.030(3) 0.051(4)
C21 0.060(3) 0.127(5) 0.071(4) -0.021(4) 0.035(3) -0.018(3)
C43 0.060(4) 0.125(6) 0.116(6) -0.044(5) 0.030(4) -0.043(4)
C11 0.057(3) 0.146(6) 0.070(4) -0.048(4) 0.039(3) -0.017(4)
C45 0.065(4) 0.153(6) 0.050(3) -0.007(4) 0.026(3) -0.030(4)
C23 0.078(4) 0.120(5) 0.055(3) -0.015(3) 0.040(3) -0.018(4)

loop_
_atom_type_symbol
_atom_type_description
_atom_type_scat_dispersion_real
_atom_type_scat_dispersion_imag
_atom_type_scat_source
C C 0.0033 0.0016 'International Tables Vol C Tables 4.2.6.8 and 6.1.1.4'
H H 0.0000 0.0000 'International Tables Vol C Tables 4.2.6.8 and 6.1.1.4'
Cl Cl 0.1484 0.1585 'International Tables Vol C Tables 4.2.6.8 and 6.1.1.4'
Co Co 0.3494 0.9721 'International Tables Vol C Tables 4.2.6.8 and 6.1.1.4'
Eu Eu -0.1578 3.6682 'International Tables Vol C Tables 4.2.6.8 and 6.1.1.4'
N N 0.0061 0.0033 'International Tables Vol C Tables 4.2.6.8 and 6.1.1.4'
O O 0.0106 0.0060 'International Tables Vol C Tables 4.2.6.8 and 6.1.1.4'

loop_
_geom_angle_atom_site_label_1
_geom_angle_atom_site_label_2
_geom_angle_atom_site_label_3
_geom_angle
_geom_angle_site_symmetry_1
_geom_angle_site_symmetry_3
_geom_angle_publ_flag
O1 Eu1 Eu1 38.90(6) . 3_666 ?
O1 Eu1 Eu1 34.89(5) 3_666 3_666 ?
O1 Eu1 O1 73.79(9) . 3_666 ?
O1 Eu1 O2 123.46(9) . 3_666 ?
O1 Eu1 C12 25.57(8) 3_666 3_666 ?
O1 Eu1 C12 99.06(9) . 3_666 ?
O4 Eu1 Eu1 68.22(6) . 3_666 ?
O4 Eu1 O1 74.00(9) . 3_666 ?
O4 Eu1 O1 71.31(9) . . ?
O4 Eu1 O6 135.91(9) . 3_666 ?
O4 Eu1 O2 83.04(11) . 3_666 ?
O4 Eu1 C12 78.22(10) . 3_666 ?
O6 Eu1 Eu1 67.72(6) 3_666 3_666 ?
O6 Eu1 O1 75.49(9) 3_666 . ?
O6 Eu1 O1 69.41(9) 3_666 3_666 ?
O6 Eu1 O2 92.02(11) 3_666 3_666 ?
O6 Eu1 C12 79.27(11) 3_666 3_666 ?
O5 Eu1 Eu1 136.78(7) . 3_666 ?
O5 Eu1 O1 113.10(9) . 3_666 ?
O5 Eu1 O1 142.44(11) . . ?
O5 Eu1 O4 146.00(11) . . ?
O5 Eu1 O6 73.32(10) . 3_666 ?
O5 Eu1 O3 80.74(11) . . ?
O5 Eu1 O7 75.38(10) . . ?
O5 Eu1 O2 78.25(11) . 3_666 ?
O5 Eu1 C12 95.20(11) . 3_666 ?
O3 Eu1 Eu1 116.51(7) . 3_666 ?
O3 Eu1 O1 78.90(9) . . ?
O3 Eu1 O1 149.09(9) . 3_666 ?
O3 Eu1 O4 110.62(11) . . ?
O3 Eu1 O6 90.10(11) . 3_666 ?
O3 Eu1 O7 83.95(10) . . ?
O3 Eu1 O2 157.30(10) . 3_666 ?
O3 Eu1 C12 169.33(10) . 3_666 ?
O7 Eu1 Eu1 141.56(6) . 3_666 ?
O7 Eu1 O1 125.51(9) . 3_666 ?
O7 Eu1 O1 132.62(10) . . ?
O7 Eu1 O4 74.23(9) . . ?
O7 Eu1 O6 148.68(9) . 3_666 ?
O7 Eu1 O2 82.53(10) . 3_666 ?
O7 Eu1 C12 104.68(10) . 3_666 ?
O2 Eu1 Eu1 85.05(6) 3_666 3_666 ?
O2 Eu1 O1 50.63(8) 3_666 3_666 ?
O2 Eu1 C12 25.09(9) 3_666 3_666 ?
C12 Eu1 Eu1 60.26(7) 3_666 3_666 ?
O8 Co1 N1 109.99(13) . . ?
O8 Co1 N2 84.07(13) . . ?
O10 Co1 O8 92.03(13) . . ?
O10 Co1 O9 98.77(14) . . ?
O10 Co1 N1 94.31(13) . . ?
O10 Co1 N2 169.95(14) . . ?
O9 Co1 O8 150.95(12) . . ?
O9 Co1 N1 96.07(12) . . ?
O9 Co1 N2 88.99(14) . . ?
N1 Co1 N2 78.43(15) . . ?
Eu1 O1 Eu1 106.21(9) . 3_666 ?
C12 O1 Eu1 161.4(2) . . ?
C12 O1 Eu1 90.0(2) . 3_666 ?
C8 O4 Eu1 137.7(2) . . ?
C8 O6 Eu1 138.1(2) . 3_666 ?
C4 O8 Co1 128.6(3) . . ?
C22 O10 Co1 115.4(2) . . ?
C22 O5 Eu1 173.5(3) . . ?
C4 O3 Eu1 137.7(3) . . ?
C16 O7 Eu1 151.5(3) . . ?
C12 O2 Eu1 98.0(2) . 3_666 ?
C16 O9 Co1 115.0(2) . . ?
C36 N1 Co1 126.5(3) . . ?
C36 N1 C40 119.2(4) . . ?
C40 N1 Co1 114.2(3) . . ?
C44 N2 Co1 129.0(4) . . ?
C44 N2 C29 118.7(4) . . ?
C29 N2 Co1 112.1(3) . . ?
C20 C1 C12 122.0(4) . . ?
C38 C1 C12 119.3(3) . . ?
C38 C1 C20 118.6(4) . . ?
O8 C4 O3 125.8(4) . . ?
O8 C4 C34 115.8(3) . . ?
O3 C4 C34 118.4(4) . . ?
C10 C6 C8 116.9(3) . . ?
C10 C6 C26 117.8(3) . . ?
C26 C6 C8 125.3(4) . . ?
O4 C8 O6 126.3(3) . . ?
O4 C8 C6 118.3(3) . . ?
O6 C8 C6 115.4(3) . . ?
C6 C10 H10 119.6 . . ?
C6 C10 C32 120.7(4) . . ?
C32 C10 H10 119.6 . . ?
O1 C12 Eu1 64.41(19) . 3_666 ?
O1 C12 C1 119.5(3) . . ?
O2 C12 Eu1 56.94(19) . 3_666 ?
O2 C12 O1 121.2(3) . . ?
O2 C12 C1 119.2(3) . . ?
C1 C12 Eu1 172.4(2) . 3_666 ?
C18 C14 C16 116.5(3) . . ?
C18 C14 C39 118.0(4) . . ?
C39 C14 C16 125.5(4) . . ?
O7 C16 C14 117.4(3) . . ?
O9 C16 O7 122.6(4) . . ?
O9 C16 C14 119.9(3) . . ?
C14 C18 H18 119.1 . . ?
C46 C18 C14 121.8(4) . . ?
C46 C18 H18 119.1 . . ?
C1 C20 Cl05 119.5(3) . . ?
C1 C20 C27 120.6(4) . . ?
C27 C20 Cl05 119.8(4) . . ?
O10 C22 C30 120.2(3) . . ?
O5 C22 O10 122.5(4) . . ?
O5 C22 C30 117.2(3) . . ?
C34 C24 Cl03 119.0(3) . . ?
C19 C24 Cl03 119.5(4) . . ?
C19 C24 C34 121.5(4) . . ?
C6 C26 Cl04 123.2(3) . . ?
C7 C26 Cl04 115.9(4) . . ?
C7 C26 C6 120.8(4) . . ?
C30 C28 Cl07 123.2(3) . . ?
C47 C28 Cl07 116.5(4) . . ?
C47 C28 C30 120.3(5) . . ?
C28 C30 C22 125.1(4) . . ?
C28 C30 C42 117.7(4) . . ?
C42 C30 C22 117.2(3) . . ?
C10 C32 Cl08 119.1(4) . . ?
C2 C32 Cl08 120.2(4) . . ?
C2 C32 C10 120.7(4) . . ?
C24 C34 C4 122.9(4) . . ?
C15 C34 C4 119.1(4) . . ?
C15 C34 C24 118.0(4) . . ?
N1 C36 H36 118.6 . . ?
N1 C36 C25 122.7(5) . . ?
C25 C36 H36 118.6 . . ?
C1 C38 H38 119.9 . . ?
C1 C38 C35 120.2(4) . . ?
C35 C38 H38 119.9 . . ?
N1 C40 C29 117.7(4) . . ?
N1 C40 C17 121.9(5) . . ?
C17 C40 C29 120.4(5) . . ?
C30 C42 H42 119.4 . . ?
C9 C42 C30 121.3(4) . . ?
C9 C42 H42 119.4 . . ?
N2 C44 H44 118.6 . . ?
N2 C44 C43 122.7(6) . . ?
C43 C44 H44 118.6 . . ?
C18 C46 Cl0A 120.0(4) . . ?
C45 C46 Cl0A 119.6(4) . . ?
C45 C46 C18 120.4(6) . . ?
C28 C47 H47 119.7 . . ?
C3 C47 C28 120.5(5) . . ?
C3 C47 H47 119.7 . . ?
C47 C3 H3 120.1 . . ?
C9 C3 C47 119.9(5) . . ?
C9 C3 H3 120.1 . . ?
C36 C25 H25 121.0 . . ?
C37 C25 C36 118.0(6) . . ?
C37 C25 H25 121.0 . . ?
C29 C13 C5 118.1(6) . . ?
C31 C13 C29 116.5(6) . . ?
C31 C13 C5 125.4(6) . . ?
C20 C27 H27 120.0 . . ?
C33 C27 C20 120.0(4) . . ?
C33 C27 H27 120.0 . . ?
C26 C7 H7 119.5 . . ?
C2 C7 C26 120.9(5) . . ?
C2 C7 H7 119.5 . . ?
N2 C29 C40 117.5(4) . . ?
N2 C29 C13 122.6(5) . . ?
C13 C29 C40 120.0(5) . . ?
C34 C15 H15 119.8 . . ?
C21 C15 C34 120.5(5) . . ?
C21 C15 H15 119.8 . . ?
C13 C31 H31 119.9 . . ?
C43 C31 C13 120.2(6) . . ?
C43 C31 H31 119.9 . . ?
C32 C2 H2 120.5 . . ?
C7 C2 C32 118.9(4) . . ?
C7 C2 H2 120.5 . . ?
C27 C33 H33 120.0 . . ?
C27 C33 C35 120.0(4) . . ?
C35 C33 H33 120.0 . . ?
C40 C17 C41 117.6(6) . . ?
C37 C17 C40 117.1(5) . . ?
C37 C17 C41 125.3(6) . . ?
C38 C35 Cl0B 119.8(4) . . ?
C33 C35 Cl0B 119.6(4) . . ?
C33 C35 C38 120.6(5) . . ?
C42 C9 Cl06 119.3(4) . . ?
C3 C9 Cl06 120.4(4) . . ?
C3 C9 C42 120.3(5) . . ?
C25 C37 C17 121.1(5) . . ?
C25 C37 H37 119.5 . . ?
C17 C37 H37 119.5 . . ?
C24 C19 H19 120.2 . . ?
C24 C19 C23 119.6(5) . . ?
C23 C19 H19 120.2 . . ?
C14 C39 Cl09 123.7(4) . . ?
C14 C39 C11 119.3(5) . . ?
C11 C39 Cl09 117.0(4) . . ?
C13 C5 H5 119.2 . . ?
C41 C5 C13 121.5(6) . . ?
C41 C5 H5 119.2 . . ?
C17 C41 H41 118.8 . . ?
C5 C41 C17 122.4(6) . . ?
C5 C41 H41 118.8 . . ?
C15 C21 Cl0C 119.2(5) . . ?
C23 C21 Cl0C 119.7(4) . . ?
C23 C21 C15 121.1(5) . . ?
C44 C43 H43 120.4 . . ?
C31 C43 C44 119.2(7) . . ?
C31 C43 H43 120.4 . . ?
C39 C11 H11 119.7 . . ?
C45 C11 C39 120.5(5) . . ?
C45 C11 H11 119.7 . . ?
C46 C45 C11 120.0(5) . . ?
C46 C45 H45 120.0 . . ?
C11 C45 H45 120.0 . . ?
C19 C23 H23 120.4 . . ?
C21 C23 C19 119.3(5) . . ?
C21 C23 H23 120.4 . . ?

loop_
_geom_bond_atom_site_label_1
_geom_bond_atom_site_label_2
_geom_bond_distance
_geom_bond_site_symmetry_2
_geom_bond_publ_flag
Eu1 Eu1 3.9984(4) 3_666 ?
Eu1 O1 2.615(3) 3_666 ?
Eu1 O1 2.382(2) . ?
Eu1 O4 2.356(2) . ?
Eu1 O6 2.369(2) 3_666 ?
Eu1 O5 2.328(3) . ?
Eu1 O3 2.329(3) . ?
Eu1 O7 2.350(2) . ?
Eu1 O2 2.454(3) 3_666 ?
Eu1 C12 2.899(4) 3_666 ?
Co1 O8 2.018(3) . ?
Co1 O10 2.014(3) . ?
Co1 O9 2.018(3) . ?
Co1 N1 2.073(3) . ?
Co1 N2 2.153(4) . ?
Cl03 C24 1.739(4) . ?
Cl04 C26 1.739(5) . ?
Cl05 C20 1.729(5) . ?
Cl06 C9 1.737(5) . ?
Cl07 C28 1.737(5) . ?
Cl08 C32 1.728(5) . ?
Cl09 C39 1.730(6) . ?
Cl0A C46 1.736(6) . ?
Cl0B C35 1.725(5) . ?
Cl0C C21 1.726(6) . ?
O1 C12 1.252(4) . ?
O4 C8 1.242(4) . ?
O6 C8 1.253(4) . ?
O8 C4 1.244(5) . ?
O10 C22 1.241(5) . ?
O5 C22 1.235(4) . ?
O3 C4 1.255(5) . ?
O7 C16 1.246(4) . ?
O2 C12 1.241(4) . ?
O9 C16 1.240(4) . ?
N1 C36 1.315(6) . ?
N1 C40 1.361(6) . ?
N2 C44 1.315(6) . ?
N2 C29 1.351(6) . ?
C1 C12 1.494(5) . ?
C1 C20 1.379(5) . ?
C1 C38 1.373(6) . ?
C4 C34 1.496(5) . ?
C6 C8 1.519(5) . ?
C6 C10 1.379(5) . ?
C6 C26 1.381(5) . ?
C10 H10 0.9300 . ?
C10 C32 1.383(5) . ?
C14 C16 1.505(5) . ?
C14 C18 1.389(6) . ?
C14 C39 1.391(6) . ?
C18 H18 0.9300 . ?
C18 C46 1.370(6) . ?
C20 C27 1.390(6) . ?
C22 C30 1.504(5) . ?
C24 C34 1.379(6) . ?
C24 C19 1.373(6) . ?
C26 C7 1.382(6) . ?
C28 C30 1.387(5) . ?
C28 C47 1.382(7) . ?
C30 C42 1.391(6) . ?
C32 C2 1.370(7) . ?
C34 C15 1.378(6) . ?
C36 H36 0.9300 . ?
C36 C25 1.411(7) . ?
C38 H38 0.9300 . ?
C38 C35 1.384(6) . ?
C40 C29 1.416(7) . ?
C40 C17 1.405(6) . ?
C42 H42 0.9300 . ?
C42 C9 1.371(5) . ?
C44 H44 0.9300 . ?
C44 C43 1.393(8) . ?
C46 C45 1.360(8) . ?
C47 H47 0.9300 . ?
C47 C3 1.370(8) . ?
C3 H3 0.9300 . ?
C3 C9 1.358(7) . ?
C25 H25 0.9300 . ?
C25 C37 1.361(9) . ?
C13 C29 1.408(7) . ?
C13 C31 1.405(9) . ?
C13 C5 1.432(9) . ?
C27 H27 0.9300 . ?
C27 C33 1.355(7) . ?
C7 H7 0.9300 . ?
C7 C2 1.358(8) . ?
C15 H15 0.9300 . ?
C15 C21 1.370(7) . ?
C31 H31 0.9300 . ?
C31 C43 1.352(10) . ?
C2 H2 0.9300 . ?
C33 H33 0.9300 . ?
C33 C35 1.362(7) . ?
C17 C37 1.397(9) . ?
C17 C41 1.432(9) . ?
C37 H37 0.9300 . ?
C19 H19 0.9300 . ?
C19 C23 1.377(7) . ?
C39 C11 1.413(8) . ?
C5 H5 0.9300 . ?
C5 C41 1.315(10) . ?
C41 H41 0.9300 . ?
C21 C23 1.364(8) . ?
C43 H43 0.9300 . ?
C11 H11 0.9300 . ?
C11 C45 1.365(9) . ?
C45 H45 0.9300 . ?
C23 H23 0.9300 . ?

loop_
_geom_torsion_atom_site_label_1
_geom_torsion_atom_site_label_2
_geom_torsion_atom_site_label_3
_geom_torsion_atom_site_label_4
_geom_torsion
_geom_torsion_site_symmetry_1
_geom_torsion_site_symmetry_2
_geom_torsion_site_symmetry_3
_geom_torsion_site_symmetry_4
_geom_torsion_publ_flag
Eu1 O1 C12 Eu1 -151.3(8) . . . 3_666 ?
Eu1 O1 C12 O2 -147.7(6) . . . . ?
Eu1 O1 C12 O2 3.6(4) 3_666 . . . ?
Eu1 O1 C12 C1 -172.7(3) 3_666 . . . ?
Eu1 O1 C12 C1 36.0(9) . . . . ?
Eu1 O4 C8 O6 -19.8(7) . . . . ?
Eu1 O4 C8 C6 160.8(3) . . . . ?
Eu1 O6 C8 O4 16.6(7) 3_666 . . . ?
Eu1 O6 C8 C6 -164.0(3) 3_666 . . . ?
Eu1 O3 C4 O8 59.9(6) . . . . ?
Eu1 O3 C4 C34 -118.7(4) . . . . ?
Eu1 O7 C16 O9 -81.8(7) . . . . ?
Eu1 O7 C16 C14 101.2(5) . . . . ?
Eu1 O2 C12 O1 -3.8(4) 3_666 . . . ?
Eu1 O2 C12 C1 172.4(3) 3_666 . . . ?
Co1 O8 C4 O3 -3.8(6) . . . . ?
Co1 O8 C4 C34 174.8(3) . . . . ?
Co1 O10 C22 O5 6.0(5) . . . . ?
Co1 O10 C22 C30 -175.9(3) . . . . ?
Co1 O9 C16 O7 1.6(5) . . . . ?
Co1 O9 C16 C14 178.5(2) . . . . ?
Co1 N1 C36 C25 176.5(4) . . . . ?
Co1 N1 C40 C29 3.3(5) . . . . ?
Co1 N1 C40 C17 -178.0(3) . . . . ?
Co1 N2 C44 C43 175.2(4) . . . . ?
Co1 N2 C29 C40 3.4(5) . . . . ?
Co1 N2 C29 C13 -177.1(3) . . . . ?
Cl03 C24 C34 C4 1.7(6) . . . . ?
Cl03 C24 C34 C15 179.9(4) . . . . ?
Cl03 C24 C19 C23 -179.4(5) . . . . ?
Cl04 C26 C7 C2 -175.7(4) . . . . ?
Cl05 C20 C27 C33 178.3(4) . . . . ?
Cl07 C28 C30 C22 2.4(6) . . . . ?
Cl07 C28 C30 C42 -178.2(3) . . . . ?
Cl07 C28 C47 C3 179.0(5) . . . . ?
Cl08 C32 C2 C7 177.4(4) . . . . ?
Cl09 C39 C11 C45 -179.1(5) . . . . ?
Cl0A C46 C45 C11 -179.5(5) . . . . ?
Cl0C C21 C23 C19 -178.8(5) . . . . ?
O8 C4 C34 C24 90.4(5) . . . . ?
O8 C4 C34 C15 -87.7(5) . . . . ?
O10 C22 C30 C28 13.8(6) . . . . ?
O10 C22 C30 C42 -165.7(4) . . . . ?
O5 C22 C30 C28 -168.0(4) . . . . ?
O5 C22 C30 C42 12.5(5) . . . . ?
O3 C4 C34 C24 -90.9(5) . . . . ?
O3 C4 C34 C15 91.0(5) . . . . ?
N1 C36 C25 C37 0.6(8) . . . . ?
N1 C40 C29 N2 -4.5(6) . . . . ?
N1 C40 C29 C13 175.9(4) . . . . ?
N1 C40 C17 C37 1.4(6) . . . . ?
N1 C40 C17 C41 -176.3(4) . . . . ?
N2 C44 C43 C31 -0.4(10) . . . . ?
C1 C20 C27 C33 0.2(7) . . . . ?
C1 C38 C35 Cl0B -179.2(4) . . . . ?
C1 C38 C35 C33 1.9(8) . . . . ?
C4 C34 C15 C21 177.3(5) . . . . ?
C6 C10 C32 Cl08 -178.8(3) . . . . ?
C6 C10 C32 C2 1.2(7) . . . . ?
C6 C26 C7 C2 1.6(8) . . . . ?
C8 C6 C10 C32 -178.9(4) . . . . ?
C8 C6 C26 Cl04 -5.3(6) . . . . ?
C8 C6 C26 C7 177.6(4) . . . . ?
C10 C6 C8 O4 158.8(4) . . . . ?
C10 C6 C8 O6 -20.6(5) . . . . ?
C10 C6 C26 Cl04 174.2(3) . . . . ?
C10 C6 C26 C7 -2.9(6) . . . . ?
C10 C32 C2 C7 -2.5(8) . . . . ?
C12 C1 C20 Cl05 8.3(5) . . . . ?
C12 C1 C20 C27 -173.6(4) . . . . ?
C12 C1 C38 C35 172.7(4) . . . . ?
C14 C18 C46 Cl0A -178.9(3) . . . . ?
C14 C18 C46 C45 1.2(7) . . . . ?
C14 C39 C11 C45 0.5(8) . . . . ?
C16 C14 C18 C46 175.1(4) . . . . ?
C16 C14 C39 Cl09 3.9(6) . . . . ?
C16 C14 C39 C11 -175.6(4) . . . . ?
C18 C14 C16 O7 3.5(5) . . . . ?
C18 C14 C16 O9 -173.5(4) . . . . ?
C18 C14 C39 Cl09 -179.4(3) . . . . ?
C18 C14 C39 C11 1.0(6) . . . . ?
C18 C46 C45 C11 0.4(8) . . . . ?
C20 C1 C12 O1 -123.0(4) . . . . ?
C20 C1 C12 O2 60.7(5) . . . . ?
C20 C1 C38 C35 -2.8(6) . . . . ?
C20 C27 C33 C35 -1.1(8) . . . . ?
C22 C30 C42 C9 179.2(4) . . . . ?
C24 C34 C15 C21 -0.9(8) . . . . ?
C24 C19 C23 C21 0.0(10) . . . . ?
C26 C6 C8 O4 -21.6(6) . . . . ?
C26 C6 C8 O6 158.9(4) . . . . ?
C26 C6 C10 C32 1.5(6) . . . . ?
C26 C7 C2 C32 1.1(8) . . . . ?
C28 C30 C42 C9 -0.3(6) . . . . ?
C28 C47 C3 C9 -1.2(10) . . . . ?
C30 C28 C47 C3 0.3(9) . . . . ?
C30 C42 C9 Cl06 179.5(3) . . . . ?
C30 C42 C9 C3 -0.5(7) . . . . ?
C34 C24 C19 C23 -1.2(8) . . . . ?
C34 C15 C21 Cl0C 179.3(5) . . . . ?
C34 C15 C21 C23 -0.2(11) . . . . ?
C36 N1 C40 C29 179.7(4) . . . . ?
C36 N1 C40 C17 -1.5(6) . . . . ?
C36 C25 C37 C17 -0.6(8) . . . . ?
C38 C1 C12 O1 61.7(5) . . . . ?
C38 C1 C12 O2 -114.6(4) . . . . ?
C38 C1 C20 Cl05 -176.4(3) . . . . ?
C38 C1 C20 C27 1.8(6) . . . . ?
C40 N1 C36 C25 0.5(7) . . . . ?
C40 C17 C37 C25 -0.3(8) . . . . ?
C40 C17 C41 C5 0.0(8) . . . . ?
C44 N2 C29 C40 179.1(4) . . . . ?
C44 N2 C29 C13 -1.4(7) . . . . ?
C47 C28 C30 C22 -179.0(5) . . . . ?
C47 C28 C30 C42 0.4(7) . . . . ?
C47 C3 C9 Cl06 -178.7(5) . . . . ?
C47 C3 C9 C42 1.3(9) . . . . ?
C13 C31 C43 C44 1.5(10) . . . . ?
C13 C5 C41 C17 -1.9(10) . . . . ?
C27 C33 C35 Cl0B -178.8(4) . . . . ?
C27 C33 C35 C38 0.1(8) . . . . ?
C29 N2 C44 C43 0.3(8) . . . . ?
C29 C40 C17 C37 -179.9(4) . . . . ?
C29 C40 C17 C41 2.3(6) . . . . ?
C29 C13 C31 C43 -2.5(9) . . . . ?
C29 C13 C5 C41 1.4(9) . . . . ?
C15 C21 C23 C19 0.7(11) . . . . ?
C31 C13 C29 N2 2.4(7) . . . . ?
C31 C13 C29 C40 -178.0(5) . . . . ?
C31 C13 C5 C41 -179.7(6) . . . . ?
C17 C40 C29 N2 176.7(4) . . . . ?
C17 C40 C29 C13 -2.8(6) . . . . ?
C37 C17 C41 C5 -177.6(6) . . . . ?
C19 C24 C34 C4 -176.5(4) . . . . ?
C19 C24 C34 C15 1.6(7) . . . . ?
C39 C14 C16 O7 -179.8(4) . . . . ?
C39 C14 C16 O9 3.2(6) . . . . ?
C39 C14 C18 C46 -1.9(6) . . . . ?
C39 C11 C45 C46 -1.2(9) . . . . ?
C5 C13 C29 N2 -178.6(5) . . . . ?
C5 C13 C29 C40 1.0(7) . . . . ?
C5 C13 C31 C43 178.6(6) . . . . ?
C41 C17 C37 C25 177.3(5) . . . . ?

loop_
_smtbx_masks_void_nr
_smtbx_masks_void_average_x
_smtbx_masks_void_average_y
_smtbx_masks_void_average_z
_smtbx_masks_void_volume
_smtbx_masks_void_count_electrons
_smtbx_masks_void_content
1 0.035 0.215 0.415 64.7 1.5 ?
2 -0.035 0.785 0.585 64.7 1.7 ?
3 0.465 0.715 0.085 64.7 1.7 ?
4 0.535 0.285 0.915 64.7 1.5 ?
